data_4112610
loop_
_publ_author_name
'Vincent J. Catalano'
'Mark A. Malwitz'

_publ_section_title
;
 Mixed-Metal Metallocryptands. Short Metal-Metal Separations Strengthened
 by a Dipolar Interaction
;
_journal_name_full 'Journal of the American Chemical Society'
_journal_page_first 6560
_journal_page_last 6561
_journal_paper_doi 10.1021/ja048800n
_journal_volume 126
_journal_year 2004
_chemical_formula_sum 'C111 H93 Au Cl9 F12 N6 O6 P8 Pt Tl'
_chemical_formula_weight 2998.15
_chemical_name_common 2.(PF6)2.3CHCl3.6H2O
_chemical_name_systematic
; 
 ? 
;
_space_group_IT_number 14
_symmetry_cell_setting monoclinic
_symmetry_space_group_name_Hall '-P 2yn'
_symmetry_space_group_name_H-M 'P 1 21/n 1'
_atom_sites_solution_hydrogens geom
_atom_sites_solution_primary direct
_atom_sites_solution_secondary difmap
_audit_creation_method SHELXL-97
_cell_angle_alpha 90.00
_cell_angle_beta 95.584(2)
_cell_angle_gamma 90.00
_cell_formula_units_Z 4
_cell_length_a 19.1672(10)
_cell_length_b 30.7091(17)
_cell_length_c 19.2514(11)
_cell_measurement_temperature 100(2)
_cell_volume 11277.7(11)
_computing_cell_refinement 'Bruker SMART'
_computing_data_collection 'Bruker SMART'
_computing_data_reduction 'Bruker SAINT'
_computing_molecular_graphics 'Bruker SHELXTL'
_computing_publication_material 'Bruker SHELXTL'
_computing_structure_refinement 'SHELXL-97 (Sheldrick, 1997)'
_computing_structure_solution 'SHELXS-97 (Sheldrick, 1990)'
_diffrn_ambient_temperature 100(2)
_diffrn_measured_fraction_theta_full 0.999
_diffrn_measured_fraction_theta_max 0.999
_diffrn_measurement_device_type 'CCD area detector'
_diffrn_measurement_method 'phi and omega scans'
_diffrn_radiation_monochromator graphite
_diffrn_radiation_source 'fine-focus sealed tube'
_diffrn_radiation_type MoK\a
_diffrn_radiation_wavelength 0.71073
_diffrn_reflns_av_R_equivalents 0.0456
_diffrn_reflns_av_sigmaI/netI 0.0403
_diffrn_reflns_limit_h_max 22
_diffrn_reflns_limit_h_min -22
_diffrn_reflns_limit_k_max 36
_diffrn_reflns_limit_k_min -36
_diffrn_reflns_limit_l_max 22
_diffrn_reflns_limit_l_min -22
_diffrn_reflns_number 89160
_diffrn_reflns_theta_full 25.00
_diffrn_reflns_theta_max 25.00
_diffrn_reflns_theta_min 2.06
_exptl_absorpt_coefficient_mu 4.364
_exptl_absorpt_correction_T_max 0.4084
_exptl_absorpt_correction_T_min 0.1651
_exptl_absorpt_correction_type SADABS
_exptl_crystal_density_diffrn 1.766
_exptl_crystal_F_000 5872
_exptl_crystal_size_max 0.64
_exptl_crystal_size_mid 0.64
_exptl_crystal_size_min 0.25
_refine_diff_density_max 3.387
_refine_diff_density_min -2.463
_refine_diff_density_rms 0.196
_refine_ls_extinction_method none
_refine_ls_goodness_of_fit_ref 1.210
_refine_ls_hydrogen_treatment mixed
_refine_ls_matrix_type full
_refine_ls_number_parameters 1464
_refine_ls_number_reflns 19831
_refine_ls_number_restraints 184
_refine_ls_restrained_S_all 1.206
_refine_ls_R_factor_all 0.0720
_refine_ls_R_factor_gt 0.0686
_refine_ls_shift/su_max 0.007
_refine_ls_shift/su_mean 0.000
_refine_ls_structure_factor_coef Fsqd
_refine_ls_weighting_details 'calc w=1/[\s^2^(Fo^2^)+(0.0000P)^2^+280.0298P] where P=(Fo^2^+2Fc^2^)/3'
_refine_ls_weighting_scheme calc
_refine_ls_wR_factor_gt 0.1606
_refine_ls_wR_factor_ref 0.1624
_reflns_number_gt 18602
_reflns_number_total 19831
_reflns_threshold_expression >2sigma(I)
_cod_data_source_file ja048800nsi20040227_034945_5.cif
_cod_data_source_block unr06
_cod_database_code 4112610

loop_
_symmetry_equiv_pos_as_xyz
'x, y, z'
'-x+1/2, y+1/2, -z+1/2'
'-x, -y, -z'
'x-1/2, -y-1/2, z-1/2'

loop_
_atom_site_label
_atom_site_type_symbol
_atom_site_fract_x
_atom_site_fract_y
_atom_site_fract_z
_atom_site_U_iso_or_equiv
_atom_site_adp_type
_atom_site_occupancy
_atom_site_symmetry_multiplicity
_atom_site_calc_flag
_atom_site_refinement_flags
_atom_site_disorder_assembly
_atom_site_disorder_group
Pt1 Pt 0.951196(19) 0.168524(12) 0.47198(2) 0.01862(10) Uani 1 1 d . . .
Au1 Au 0.696477(19) 0.260729(13) 0.47968(2) 0.02234(10) Uani 1 1 d . . .
Tl1 Tl 0.82993(3) 0.215769(17) 0.48474(3) 0.04121(13) Uani 1 1 d . . .
P1 P 0.90172(13) 0.11677(8) 0.39589(13) 0.0200(5) Uani 1 1 d . . .
P2 P 0.72126(14) 0.31575(9) 0.40270(14) 0.0243(6) Uani 1 1 d . . .
P3 P 1.01227(13) 0.22544(8) 0.42800(14) 0.0204(5) Uani 1 1 d . . .
P4 P 0.71043(13) 0.28439(9) 0.59724(14) 0.0237(6) Uani 1 1 d . . .
P5 P 0.97453(12) 0.15620(8) 0.59007(13) 0.0184(5) Uani 1 1 d . . .
P6 P 0.62372(13) 0.20043(9) 0.46272(15) 0.0247(6) Uani 1 1 d . . .
N1 N 0.8389(4) 0.1782(3) 0.3130(4) 0.0215(18) Uani 1 1 d . . .
N2 N 0.7764(4) 0.2586(3) 0.3179(4) 0.0201(17) Uani 1 1 d . . .
N3 N 0.9632(4) 0.2839(3) 0.5150(5) 0.0242(19) Uani 1 1 d . . .
N4 N 0.8455(4) 0.3062(3) 0.5836(5) 0.0254(19) Uani 1 1 d . . .
N5 N 0.8390(4) 0.1398(3) 0.6113(4) 0.0185(17) Uani 1 1 d . . .
N6 N 0.7002(4) 0.1553(3) 0.5596(4) 0.0198(17) Uani 1 1 d . . .
C1 C 0.8661(5) 0.1385(3) 0.3104(5) 0.022(2) Uani 1 1 d . . .
C2 C 0.8720(6) 0.1160(4) 0.2475(6) 0.029(2) Uani 1 1 d . . .
H2A H 0.8900 0.0872 0.2478 0.035 Uiso 1 1 calc R . .
C3 C 0.8511(6) 0.1368(4) 0.1858(5) 0.032(3) Uani 1 1 d . . .
H3A H 0.8546 0.1222 0.1428 0.038 Uiso 1 1 calc R . .
C4 C 0.8247(5) 0.1792(4) 0.1857(5) 0.028(2) Uani 1 1 d . . .
C5 C 0.8184(5) 0.1980(3) 0.2521(5) 0.020(2) Uani 1 1 d . . .
C6 C 0.7901(5) 0.2420(4) 0.2552(5) 0.024(2) Uani 1 1 d . . .
C7 C 0.7755(5) 0.2656(4) 0.1920(6) 0.027(2) Uani 1 1 d . . .
C8 C 0.7511(6) 0.3089(4) 0.1960(6) 0.034(3) Uani 1 1 d . . .
H8A H 0.7432 0.3264 0.1552 0.041 Uiso 1 1 calc R . .
C9 C 0.7393(6) 0.3250(4) 0.2600(7) 0.037(3) Uani 1 1 d . . .
H9A H 0.7238 0.3541 0.2642 0.044 Uiso 1 1 calc R . .
C10 C 0.7498(5) 0.2985(3) 0.3193(5) 0.023(2) Uani 1 1 d . . .
C11 C 0.8056(5) 0.2032(4) 0.1241(5) 0.029(2) Uani 1 1 d . . .
H11A H 0.8083 0.1897 0.0801 0.035 Uiso 1 1 calc R . .
C12 C 0.7836(5) 0.2449(4) 0.1264(5) 0.028(2) Uani 1 1 d . . .
H12A H 0.7734 0.2607 0.0842 0.033 Uiso 1 1 calc R . .
C13 C 1.0192(5) 0.2748(3) 0.4834(5) 0.024(2) Uani 1 1 d . . .
C14 C 1.0808(5) 0.3005(4) 0.4881(6) 0.028(2) Uani 1 1 d . . .
H14A H 1.1193 0.2929 0.4629 0.034 Uiso 1 1 calc R . .
C15 C 1.0832(6) 0.3367(4) 0.5298(6) 0.033(3) Uani 1 1 d . . .
H15A H 1.1237 0.3547 0.5341 0.039 Uiso 1 1 calc R . .
C16 C 1.0253(6) 0.3470(4) 0.5664(6) 0.031(2) Uani 1 1 d . . .
C17 C 0.9651(5) 0.3197(4) 0.5571(6) 0.028(2) Uani 1 1 d . . .
C18 C 0.9045(5) 0.3302(3) 0.5938(5) 0.023(2) Uani 1 1 d . . .
C19 C 0.9098(6) 0.3661(4) 0.6400(5) 0.029(2) Uani 1 1 d . . .
C20 C 0.8525(6) 0.3757(4) 0.6779(6) 0.031(2) Uani 1 1 d . . .
H20A H 0.8553 0.3989 0.7107 0.037 Uiso 1 1 calc R . .
C21 C 0.7928(6) 0.3513(4) 0.6671(6) 0.034(3) Uani 1 1 d . . .
H21A H 0.7535 0.3574 0.6919 0.041 Uiso 1 1 calc R . .
C22 C 0.7908(5) 0.3169(3) 0.6183(6) 0.025(2) Uani 1 1 d . . .
C23 C 1.0265(6) 0.3838(4) 0.6123(6) 0.033(3) Uani 1 1 d . . .
H23A H 1.0667 0.4020 0.6174 0.040 Uiso 1 1 calc R . .
C24 C 0.9722(6) 0.3928(4) 0.6478(6) 0.033(3) Uani 1 1 d . . .
H24A H 0.9744 0.4170 0.6786 0.040 Uiso 1 1 calc R . .
C25 C 0.9044(5) 0.1316(3) 0.6366(5) 0.0182(19) Uani 1 1 d . . .
C26 C 0.9214(5) 0.1047(3) 0.6954(5) 0.022(2) Uani 1 1 d . . .
H26A H 0.9688 0.1007 0.7135 0.026 Uiso 1 1 calc R . .
C27 C 0.8687(5) 0.0845(3) 0.7258(5) 0.024(2) Uani 1 1 d . . .
H27A H 0.8789 0.0665 0.7656 0.029 Uiso 1 1 calc R . .
C28 C 0.7990(5) 0.0906(3) 0.6972(5) 0.021(2) Uani 1 1 d . . .
C29 C 0.7868(5) 0.1193(3) 0.6407(5) 0.022(2) Uani 1 1 d . . .
C30 C 0.7137(5) 0.1265(3) 0.6122(6) 0.024(2) Uani 1 1 d . . .
C31 C 0.6601(5) 0.1036(3) 0.6413(6) 0.027(2) Uani 1 1 d . . .
C32 C 0.5901(5) 0.1117(4) 0.6147(6) 0.031(3) Uani 1 1 d . . .
H32A H 0.5527 0.0968 0.6332 0.037 Uiso 1 1 calc R . .
C33 C 0.5767(5) 0.1412(4) 0.5620(6) 0.030(2) Uani 1 1 d U . .
H33A H 0.5300 0.1474 0.5434 0.036 Uiso 1 1 calc R . .
C34 C 0.6345(5) 0.1624(3) 0.5360(4) 0.0185(19) Uani 1 1 d U . .
C35 C 0.7426(6) 0.0679(3) 0.7258(6) 0.027(2) Uani 1 1 d . . .
H35A H 0.7526 0.0487 0.7642 0.032 Uiso 1 1 calc R . .
C36 C 0.6755(5) 0.0737(3) 0.6985(6) 0.027(2) Uani 1 1 d . . .
H36A H 0.6387 0.0581 0.7170 0.032 Uiso 1 1 calc R . .
C37 C 0.9693(5) 0.0783(3) 0.3719(5) 0.023(2) Uani 1 1 d . . .
C38 C 1.0376(5) 0.0937(4) 0.3685(5) 0.025(2) Uani 1 1 d . . .
H38A H 1.0478 0.1236 0.3777 0.030 Uiso 1 1 calc R . .
C39 C 1.0903(6) 0.0660(4) 0.3520(6) 0.031(2) Uani 1 1 d . . .
H39A H 1.1365 0.0769 0.3499 0.038 Uiso 1 1 calc R . .
C40 C 1.0759(6) 0.0229(4) 0.3385(6) 0.038(3) Uani 1 1 d . . .
H40A H 1.1122 0.0038 0.3274 0.046 Uiso 1 1 calc R . .
C41 C 1.0084(7) 0.0071(4) 0.3412(7) 0.039(3) Uani 1 1 d . . .
H41A H 0.9984 -0.0227 0.3315 0.047 Uiso 1 1 calc R . .
C42 C 0.9555(6) 0.0346(4) 0.3580(6) 0.034(3) Uani 1 1 d . . .
H42A H 0.9094 0.0236 0.3599 0.041 Uiso 1 1 calc R . .
C43 C 0.8332(5) 0.0808(3) 0.4223(6) 0.027(2) Uani 1 1 d . . .
C44 C 0.8422(7) 0.0644(4) 0.4903(6) 0.035(3) Uani 1 1 d . . .
H44A H 0.8825 0.0723 0.5202 0.042 Uiso 1 1 calc R . .
C45 C 0.7929(7) 0.0366(4) 0.5145(7) 0.040(3) Uani 1 1 d . . .
H45A H 0.7989 0.0264 0.5613 0.048 Uiso 1 1 calc R . .
C46 C 0.7353(7) 0.0237(4) 0.4709(8) 0.045(3) Uani 1 1 d . . .
H46A H 0.7020 0.0041 0.4871 0.054 Uiso 1 1 calc R . .
C47 C 0.7266(6) 0.0397(4) 0.4029(8) 0.043(3) Uani 1 1 d . . .
H47A H 0.6869 0.0312 0.3724 0.052 Uiso 1 1 calc R . .
C48 C 0.7757(6) 0.0680(4) 0.3797(8) 0.040(3) Uani 1 1 d . . .
H48A H 0.7692 0.0786 0.3331 0.048 Uiso 1 1 calc R . .
C49 C 0.6385(6) 0.3441(4) 0.3780(6) 0.032(3) Uani 1 1 d . . .
C50 C 0.5779(6) 0.3192(5) 0.3670(6) 0.040(3) Uani 1 1 d . . .
H50A H 0.5810 0.2883 0.3668 0.048 Uiso 1 1 calc R . .
C51 C 0.5129(7) 0.3392(6) 0.3563(7) 0.053(4) Uani 1 1 d . . .
H51A H 0.4717 0.3220 0.3482 0.064 Uiso 1 1 calc R . .
C52 C 0.5080(8) 0.3832(7) 0.3575(7) 0.065(5) Uani 1 1 d . . .
H52A H 0.4632 0.3966 0.3528 0.078 Uiso 1 1 calc R . .
C53 C 0.5658(9) 0.4077(6) 0.3652(7) 0.065(5) Uani 1 1 d . . .
H53A H 0.5616 0.4385 0.3642 0.079 Uiso 1 1 calc R . .
C54 C 0.6318(7) 0.3890(4) 0.3745(7) 0.044(3) Uani 1 1 d . . .
H54A H 0.6724 0.4069 0.3784 0.053 Uiso 1 1 calc R . .
C55 C 0.7827(5) 0.3588(3) 0.4317(6) 0.027(2) Uani 1 1 d . . .
C56 C 0.7690(6) 0.3856(4) 0.4873(6) 0.030(2) Uani 1 1 d . . .
H56A H 0.7274 0.3812 0.5095 0.036 Uiso 1 1 calc R . .
C57 C 0.8143(6) 0.4183(4) 0.5106(6) 0.035(3) Uani 1 1 d . . .
H57A H 0.8028 0.4374 0.5465 0.042 Uiso 1 1 calc R . .
C58 C 0.8775(7) 0.4231(4) 0.4808(8) 0.046(3) Uani 1 1 d . . .
H58A H 0.9096 0.4451 0.4975 0.055 Uiso 1 1 calc R . .
C59 C 0.8937(6) 0.3960(4) 0.4271(7) 0.045(3) Uani 1 1 d . . .
H59A H 0.9369 0.3993 0.4074 0.054 Uiso 1 1 calc R . .
C60 C 0.8466(6) 0.3639(4) 0.4022(7) 0.037(3) Uani 1 1 d . . .
H60A H 0.8575 0.3454 0.3652 0.045 Uiso 1 1 calc R . .
C61 C 1.1037(5) 0.2087(3) 0.4241(6) 0.025(2) Uani 1 1 d . . .
C62 C 1.1457(6) 0.2232(4) 0.3769(6) 0.033(3) Uani 1 1 d . . .
H62A H 1.1269 0.2435 0.3428 0.040 Uiso 1 1 calc R . .
C63 C 1.2154(6) 0.2100(4) 0.3756(7) 0.042(3) Uani 1 1 d . . .
H63A H 1.2435 0.2209 0.3414 0.050 Uiso 1 1 calc R . .
C64 C 1.2423(6) 0.1805(4) 0.4263(8) 0.046(3) Uani 1 1 d . . .
H64A H 1.2896 0.1711 0.4270 0.056 Uiso 1 1 calc R . .
C65 C 1.2013(5) 0.1647(4) 0.4750(6) 0.033(3) Uani 1 1 d . . .
H65A H 1.2198 0.1442 0.5091 0.039 Uiso 1 1 calc R . .
C66 C 1.1322(5) 0.1790(3) 0.4740(6) 0.029(2) Uani 1 1 d . . .
H66A H 1.1039 0.1683 0.5080 0.035 Uiso 1 1 calc R . .
C67 C 0.9898(5) 0.2488(3) 0.3410(5) 0.024(2) Uani 1 1 d . . .
C68 C 0.9901(5) 0.2220(4) 0.2832(5) 0.024(2) Uani 1 1 d . . .
H68A H 1.0013 0.1920 0.2892 0.029 Uiso 1 1 calc R . .
C69 C 0.9741(5) 0.2386(4) 0.2164(6) 0.028(2) Uani 1 1 d . . .
H69A H 0.9749 0.2198 0.1773 0.033 Uiso 1 1 calc R . .
C70 C 0.9571(6) 0.2822(4) 0.2059(6) 0.032(3) Uani 1 1 d . . .
H70A H 0.9468 0.2934 0.1601 0.039 Uiso 1 1 calc R . .
C71 C 0.9554(6) 0.3088(4) 0.2636(7) 0.036(3) Uani 1 1 d . . .
H71A H 0.9423 0.3385 0.2573 0.043 Uiso 1 1 calc R . .
C72 C 0.9728(5) 0.2926(4) 0.3317(6) 0.027(2) Uani 1 1 d . . .
H72A H 0.9729 0.3115 0.3709 0.032 Uiso 1 1 calc R . .
C73 C 0.6395(5) 0.3208(3) 0.6143(6) 0.029(2) Uani 1 1 d . . .
C74 C 0.5965(6) 0.3382(4) 0.5594(6) 0.031(2) Uani 1 1 d . . .
H74A H 0.6042 0.3304 0.5130 0.037 Uiso 1 1 calc R . .
C75 C 0.5425(6) 0.3667(4) 0.5702(8) 0.047(3) Uani 1 1 d . . .
H75A H 0.5148 0.3784 0.5311 0.056 Uiso 1 1 calc R . .
C76 C 0.5286(6) 0.3780(4) 0.6355(7) 0.041(3) Uani 1 1 d . . .
H76A H 0.4909 0.3972 0.6423 0.049 Uiso 1 1 calc R . .
C77 C 0.5700(6) 0.3612(4) 0.6922(7) 0.038(3) Uani 1 1 d . . .
H77A H 0.5614 0.3696 0.7381 0.046 Uiso 1 1 calc R . .
C78 C 0.6240(6) 0.3324(4) 0.6828(6) 0.033(3) Uani 1 1 d . . .
H78A H 0.6508 0.3203 0.7223 0.040 Uiso 1 1 calc R . .
C79 C 0.7135(5) 0.2461(3) 0.6697(6) 0.028(2) Uani 1 1 d . . .
C80 C 0.7762(6) 0.2355(4) 0.7090(6) 0.030(2) Uani 1 1 d . . .
H80A H 0.8181 0.2502 0.7003 0.036 Uiso 1 1 calc R . .
C81 C 0.7783(6) 0.2042(4) 0.7603(6) 0.033(3) Uani 1 1 d . . .
H81A H 0.8219 0.1968 0.7851 0.039 Uiso 1 1 calc R . .
C82 C 0.7177(6) 0.1834(4) 0.7764(6) 0.032(3) Uani 1 1 d . . .
H82A H 0.7192 0.1625 0.8129 0.038 Uiso 1 1 calc R . .
C83 C 0.6547(6) 0.1937(4) 0.7378(6) 0.030(2) Uani 1 1 d . . .
H83A H 0.6128 0.1796 0.7481 0.036 Uiso 1 1 calc R . .
C84 C 0.6521(6) 0.2244(4) 0.6846(6) 0.029(2) Uani 1 1 d . . .
H84A H 0.6088 0.2308 0.6582 0.035 Uiso 1 1 calc R . .
C85 C 1.0468(5) 0.1171(3) 0.6063(6) 0.023(2) Uani 1 1 d . . .
C86 C 1.0908(5) 0.1161(3) 0.6683(6) 0.026(2) Uani 1 1 d . . .
H86A H 1.0840 0.1360 0.7049 0.032 Uiso 1 1 calc R . .
C87 C 1.1448(6) 0.0858(4) 0.6761(7) 0.039(3) Uani 1 1 d . . .
H87A H 1.1737 0.0843 0.7190 0.047 Uiso 1 1 calc R . .
C88 C 1.1574(6) 0.0576(4) 0.6220(7) 0.037(3) Uani 1 1 d . . .
H88A H 1.1958 0.0379 0.6271 0.044 Uiso 1 1 calc R . .
C89 C 1.1131(6) 0.0587(4) 0.5606(6) 0.030(2) Uani 1 1 d . . .
H89A H 1.1205 0.0394 0.5235 0.036 Uiso 1 1 calc R . .
C90 C 1.0580(6) 0.0879(3) 0.5539(6) 0.029(2) Uani 1 1 d . . .
H90A H 1.0271 0.0880 0.5122 0.034 Uiso 1 1 calc R . .
C91 C 1.0016(5) 0.2025(3) 0.6460(5) 0.021(2) Uani 1 1 d . . .
C92 C 0.9546(5) 0.2223(4) 0.6877(6) 0.032(3) Uani 1 1 d . . .
H92A H 0.9106 0.2089 0.6924 0.038 Uiso 1 1 calc R . .
C93 C 0.9713(6) 0.2606(4) 0.7217(6) 0.035(3) Uani 1 1 d . . .
H93A H 0.9379 0.2742 0.7479 0.042 Uiso 1 1 calc R . .
C94 C 1.0365(6) 0.2799(4) 0.7184(6) 0.030(2) Uani 1 1 d . . .
H94A H 1.0478 0.3064 0.7424 0.037 Uiso 1 1 calc R . .
C95 C 1.0838(5) 0.2604(4) 0.6804(6) 0.030(2) Uani 1 1 d . . .
H95A H 1.1290 0.2729 0.6793 0.036 Uiso 1 1 calc R . .
C96 C 1.0669(5) 0.2221(3) 0.6427(6) 0.027(2) Uani 1 1 d . . .
H96A H 1.0999 0.2096 0.6149 0.033 Uiso 1 1 calc R . .
C97 C 0.5322(5) 0.2179(3) 0.4584(6) 0.024(2) Uani 1 1 d . . .
C98 C 0.4841(6) 0.2099(4) 0.4025(6) 0.034(3) Uani 1 1 d . . .
H98A H 0.4968 0.1924 0.3651 0.041 Uiso 1 1 calc R . .
C99 C 0.4161(6) 0.2273(5) 0.4000(7) 0.044(3) Uani 1 1 d . . .
H99A H 0.3833 0.2215 0.3609 0.053 Uiso 1 1 calc R . .
C100 C 0.3969(5) 0.2526(4) 0.4532(6) 0.032(3) Uani 1 1 d . . .
H10A H 0.3511 0.2646 0.4510 0.039 Uiso 1 1 calc R . .
C101 C 0.4452(6) 0.2607(4) 0.5111(6) 0.037(3) Uani 1 1 d . . .
H10B H 0.4321 0.2779 0.5487 0.045 Uiso 1 1 calc R . .
C102 C 0.5122(6) 0.2435(4) 0.5133(7) 0.039(3) Uani 1 1 d . . .
H10C H 0.5449 0.2491 0.5525 0.047 Uiso 1 1 calc R . .
C103 C 0.6259(5) 0.1631(3) 0.3884(6) 0.028(2) Uani 1 1 d . . .
C104 C 0.6696(5) 0.1711(4) 0.3364(6) 0.029(2) Uani 1 1 d . . .
H10D H 0.6995 0.1958 0.3390 0.034 Uiso 1 1 calc R . .
C105 C 0.6691(6) 0.1424(4) 0.2807(6) 0.032(3) Uani 1 1 d . . .
H10E H 0.6990 0.1475 0.2449 0.039 Uiso 1 1 calc R . .
C106 C 0.6256(6) 0.1069(4) 0.2770(7) 0.040(3) Uani 1 1 d . . .
H10F H 0.6250 0.0878 0.2382 0.049 Uiso 1 1 calc R . .
C107 C 0.5834(7) 0.0988(4) 0.3279(8) 0.047(3) Uani 1 1 d . . .
H10G H 0.5540 0.0739 0.3249 0.056 Uiso 1 1 calc R . .
C108 C 0.5831(6) 0.1260(4) 0.3831(7) 0.042(3) Uani 1 1 d . . .
H10H H 0.5535 0.1200 0.4187 0.050 Uiso 1 1 calc R . .
P7 P 0.86924(19) 0.40406(13) 0.1050(2) 0.0559(10) Uani 1 1 d D . .
F1 F 0.8604(6) 0.3533(3) 0.0883(7) 0.105(4) Uani 1 1 d D . .
F2 F 0.8168(5) 0.4023(4) 0.1640(6) 0.091(4) Uani 1 1 d D . .
F3 F 0.8059(5) 0.4139(3) 0.0469(5) 0.077(3) Uani 1 1 d D . .
F4 F 0.8785(5) 0.4543(3) 0.1169(5) 0.075(3) Uani 1 1 d D . .
F5 F 0.9219(5) 0.4053(4) 0.0464(5) 0.087(3) Uani 1 1 d D . .
F6 F 0.9324(4) 0.3946(3) 0.1632(5) 0.076(3) Uani 1 1 d D . .
P8A P 0.3209(5) 0.3873(3) 0.4511(4) 0.034(2) Uani 0.487(12) 1 d PD A 1
F7A F 0.3508(9) 0.3565(6) 0.3948(9) 0.075(6) Uani 0.487(12) 1 d PDU A 1
F8A F 0.2555(10) 0.3566(7) 0.4565(11) 0.089(7) Uani 0.487(12) 1 d PDU A 1
F9A F 0.2786(10) 0.4135(7) 0.3898(10) 0.080(7) Uani 0.487(12) 1 d PDU A 1
F10A F 0.2918(11) 0.4190(8) 0.5056(11) 0.107(10) Uani 0.487(12) 1 d PDU A 1
F11A F 0.3869(7) 0.4177(5) 0.4465(10) 0.057(5) Uani 0.487(12) 1 d PDU A 1
F12A F 0.3635(8) 0.3614(6) 0.5122(8) 0.066(6) Uani 0.487(12) 1 d PDU A 1
P8B P 0.2905(6) 0.3923(3) 0.4573(4) 0.045(3) Uani 0.513(12) 1 d PD A 2
F7B F 0.3191(11) 0.4004(6) 0.3839(8) 0.076(6) Uani 0.513(12) 1 d PDU A 2
F8B F 0.3207(12) 0.3445(5) 0.4602(11) 0.091(7) Uani 0.513(12) 1 d PDU A 2
F9B F 0.2174(8) 0.3766(6) 0.4195(9) 0.067(5) Uani 0.513(12) 1 d PDU A 2
F10B F 0.2577(10) 0.3846(5) 0.5281(7) 0.068(5) Uani 0.513(12) 1 d PDU A 2
F11B F 0.2627(8) 0.4411(4) 0.4554(10) 0.063(5) Uani 0.513(12) 1 d PDU A 2
F12B F 0.3609(8) 0.4085(7) 0.4990(11) 0.093(7) Uani 0.513(12) 1 d PDU A 2
C1S C -0.1411(10) 0.4375(6) -0.1083(12) 0.140(12) Uani 1 1 d D . .
H1S H -0.1572 0.4334 -0.0609 0.168 Uiso 1 1 calc R . .
Cl1 Cl -0.0779(9) 0.4822(4) -0.1032(8) 0.337(12) Uani 1 1 d D . .
Cl2 Cl -0.2123(3) 0.4524(2) -0.1640(4) 0.123(3) Uani 1 1 d D . .
Cl3 Cl -0.1034(2) 0.38946(16) -0.1321(3) 0.0776(13) Uani 1 1 d D . .
C2SA C 0.1018(17) 0.4488(7) 0.3808(13) 0.052(13) Uani 0.43(3) 1 d PD B 1
H2SA H 0.1475 0.4337 0.3933 0.062 Uiso 0.43(3) 1 calc PR B 1
Cl4A Cl 0.0473(19) 0.4153(12) 0.3219(16) 0.208(19) Uani 0.43(3) 1 d PD B 1
Cl5A Cl 0.1164(9) 0.4971(4) 0.3392(8) 0.053(3) Uani 0.43(3) 1 d PD B 1
Cl6A Cl 0.0609(13) 0.4583(8) 0.4563(10) 0.067(6) Uani 0.43(3) 1 d PD B 1
C2SB C 0.1232(15) 0.4414(7) 0.4103(14) 0.078(14) Uani 0.57(3) 1 d PD B 2
H2SB H 0.1686 0.4283 0.4302 0.094 Uiso 0.57(3) 1 calc PR B 2
Cl4B Cl 0.0786(6) 0.4016(3) 0.3550(7) 0.067(4) Uani 0.57(3) 1 d PD B 2
Cl5B Cl 0.1427(8) 0.4867(4) 0.3636(9) 0.066(4) Uani 0.57(3) 1 d PD B 2
Cl6B Cl 0.0746(9) 0.4534(5) 0.4797(8) 0.056(3) Uani 0.57(3) 1 d PD B 2
C3S C 0.6325(7) 0.4885(4) 0.6027(7) 0.062(4) Uani 1 1 d D . .
H3S H 0.6545 0.5177 0.5985 0.075 Uiso 1 1 calc R . .
Cl7 Cl 0.6197(3) 0.46501(16) 0.5184(3) 0.0930(17) Uani 1 1 d D . .
Cl8 Cl 0.5548(2) 0.49521(13) 0.6400(3) 0.0674(11) Uani 1 1 d D . .
Cl9 Cl 0.6899(2) 0.45606(16) 0.6557(3) 0.0849(15) Uani 1 1 d D . .
O1W O 0.0728(4) 0.4983(3) -0.3413(4) 0.040(2) Uiso 1 1 d . . .
H1WA H 0.1009 0.4965 -0.3045 0.047 Uiso 1 1 d R . .
H1WB H 0.0316 0.4895 -0.3546 0.047 Uiso 1 1 d R . .
O2W O 0.2144(11) 0.5210(7) 0.7179(11) 0.152(7) Uiso 1 1 d . . .
H2WA H 0.2326 0.5267 0.6804 0.183 Uiso 1 1 d R . .
H2WB H 0.2440 0.5011 0.7294 0.183 Uiso 1 1 d R . .
O3W O -0.0097(5) 0.5023(3) -0.2225(5) 0.072(3) Uiso 1 1 d . . .
H3WA H -0.0297 0.4960 -0.1862 0.086 Uiso 1 1 d R . .
H3WB H -0.0411 0.5024 -0.2569 0.086 Uiso 1 1 d R . .
O4W O 0.3491(5) 0.4909(3) 0.6696(5) 0.138(7) Uiso 1 1 d R . .
H4WA H 0.3749 0.4778 0.6429 0.166 Uiso 1 1 d R . .
H4WB H 0.3159 0.5037 0.6877 0.166 Uiso 1 1 d R . .
O5W O 0.2138(9) 0.4548(6) 0.6285(9) 0.121(6) Uiso 1 1 d . . .
H5WA H 0.1972 0.4426 0.5907 0.145 Uiso 1 1 d R . .
H5WB H 0.2510 0.4405 0.6403 0.145 Uiso 1 1 d R . .
O6W O -0.0454(9) 0.5347(6) 0.0132(9) 0.123(6) Uiso 1 1 d . . .
H6WA H -0.0299 0.5165 0.0443 0.148 Uiso 1 1 d R . .
H6WB H -0.0771 0.5263 -0.0179 0.148 Uiso 1 1 d R . .

loop_
_atom_site_aniso_label
_atom_site_aniso_U_11
_atom_site_aniso_U_22
_atom_site_aniso_U_33
_atom_site_aniso_U_23
_atom_site_aniso_U_13
_atom_site_aniso_U_12
Pt1 0.01642(18) 0.02096(19) 0.01868(19) 0.00015(15) 0.00274(14) -0.00063(14)
Au1 0.01657(19) 0.0250(2) 0.0259(2) 0.00106(16) 0.00408(15) -0.00006(15)
Tl1 0.0375(3) 0.0459(3) 0.0397(3) -0.0044(2) 0.0013(2) -0.0013(2)
P1 0.0192(12) 0.0214(13) 0.0196(13) -0.0003(10) 0.0035(10) -0.0002(10)
P2 0.0190(13) 0.0261(14) 0.0276(14) 0.0048(11) 0.0013(11) 0.0041(10)
P3 0.0149(12) 0.0237(13) 0.0228(13) 0.0005(10) 0.0023(10) 0.0012(10)
P4 0.0190(12) 0.0264(14) 0.0268(14) -0.0015(11) 0.0070(10) 0.0001(10)
P5 0.0151(11) 0.0206(12) 0.0198(12) 0.0008(10) 0.0028(9) 0.0015(9)
P6 0.0146(12) 0.0275(14) 0.0318(15) 0.0040(11) 0.0014(11) 0.0012(10)
N1 0.016(4) 0.025(5) 0.023(4) 0.001(4) 0.001(3) -0.001(3)
N2 0.012(4) 0.029(5) 0.020(4) 0.000(3) 0.000(3) -0.001(3)
N3 0.017(4) 0.023(4) 0.032(5) 0.000(4) 0.003(4) 0.000(3)
N4 0.024(4) 0.025(5) 0.027(5) -0.001(4) 0.004(4) 0.000(4)
N5 0.017(4) 0.019(4) 0.020(4) -0.004(3) 0.004(3) 0.001(3)
N6 0.021(4) 0.019(4) 0.020(4) -0.003(3) 0.003(3) 0.000(3)
C1 0.016(5) 0.029(5) 0.022(5) -0.003(4) 0.004(4) -0.001(4)
C2 0.027(6) 0.034(6) 0.026(6) 0.002(5) 0.003(4) 0.007(5)
C3 0.035(6) 0.046(7) 0.016(5) -0.003(5) 0.011(4) -0.001(5)
C4 0.018(5) 0.042(6) 0.023(5) 0.000(5) 0.000(4) -0.004(4)
C5 0.013(4) 0.029(5) 0.017(5) 0.002(4) 0.000(4) -0.003(4)
C6 0.014(5) 0.034(6) 0.026(5) 0.005(4) 0.007(4) 0.004(4)
C7 0.012(5) 0.042(6) 0.026(6) 0.008(5) 0.001(4) -0.002(4)
C8 0.033(6) 0.037(6) 0.033(6) 0.013(5) 0.003(5) 0.004(5)
C9 0.029(6) 0.033(6) 0.049(8) 0.010(5) 0.005(5) 0.005(5)
C10 0.017(5) 0.028(5) 0.027(5) 0.007(4) 0.007(4) 0.004(4)
C11 0.022(5) 0.047(7) 0.019(5) -0.003(5) -0.001(4) -0.005(5)
C12 0.028(5) 0.049(7) 0.005(4) 0.010(4) -0.001(4) -0.001(5)
C13 0.017(5) 0.027(5) 0.028(6) 0.000(4) 0.000(4) -0.001(4)
C14 0.016(5) 0.032(6) 0.036(6) 0.000(5) 0.001(4) -0.001(4)
C15 0.023(5) 0.024(6) 0.050(7) -0.008(5) 0.003(5) -0.009(4)
C16 0.024(5) 0.030(6) 0.036(6) -0.005(5) -0.005(5) -0.001(4)
C17 0.022(5) 0.031(6) 0.029(6) 0.007(5) -0.004(4) 0.000(4)
C18 0.022(5) 0.023(5) 0.025(5) -0.002(4) 0.003(4) 0.006(4)
C19 0.029(6) 0.035(6) 0.020(5) -0.003(5) -0.003(4) 0.005(5)
C20 0.039(6) 0.035(6) 0.020(5) -0.011(5) 0.005(5) 0.000(5)
C21 0.031(6) 0.033(6) 0.040(7) -0.008(5) 0.009(5) 0.004(5)
C22 0.022(5) 0.025(5) 0.029(6) 0.000(4) 0.004(4) 0.001(4)
C23 0.028(6) 0.029(6) 0.041(7) -0.012(5) 0.001(5) -0.007(5)
C24 0.033(6) 0.031(6) 0.033(6) -0.016(5) -0.005(5) -0.001(5)
C25 0.020(5) 0.019(5) 0.014(5) -0.004(4) -0.001(4) -0.001(4)
C26 0.020(5) 0.030(5) 0.016(5) 0.000(4) 0.001(4) 0.004(4)
C27 0.028(5) 0.030(6) 0.015(5) 0.005(4) 0.002(4) 0.002(4)
C28 0.018(5) 0.024(5) 0.023(5) -0.004(4) 0.006(4) -0.002(4)
C29 0.026(5) 0.016(5) 0.026(5) -0.007(4) 0.009(4) 0.002(4)
C30 0.022(5) 0.023(5) 0.028(6) -0.005(4) 0.005(4) -0.001(4)
C31 0.022(5) 0.025(5) 0.035(6) 0.002(5) 0.002(4) -0.001(4)
C32 0.016(5) 0.031(6) 0.047(7) 0.009(5) 0.004(5) 0.000(4)
C33 0.016(5) 0.040(6) 0.034(6) 0.005(5) -0.004(4) 0.001(4)
C34 0.025(4) 0.027(5) 0.003(4) -0.004(3) -0.006(3) 0.001(4)
C35 0.034(6) 0.022(5) 0.024(5) 0.006(4) 0.010(5) -0.002(4)
C36 0.025(5) 0.027(6) 0.029(6) 0.004(5) 0.010(4) -0.001(4)
C37 0.030(5) 0.023(5) 0.016(5) -0.002(4) 0.008(4) 0.002(4)
C38 0.021(5) 0.036(6) 0.018(5) -0.001(4) 0.004(4) -0.003(4)
C39 0.022(5) 0.041(7) 0.031(6) -0.004(5) 0.003(4) 0.004(5)
C40 0.038(7) 0.040(7) 0.037(7) 0.003(5) 0.009(5) 0.018(5)
C41 0.044(7) 0.029(6) 0.045(7) -0.005(5) 0.009(6) 0.003(5)
C42 0.029(6) 0.031(6) 0.041(7) -0.002(5) 0.005(5) 0.003(5)
C43 0.022(5) 0.024(5) 0.038(6) -0.005(5) 0.011(5) 0.001(4)
C44 0.043(7) 0.031(6) 0.034(6) -0.007(5) 0.013(5) -0.014(5)
C45 0.055(8) 0.034(6) 0.034(7) -0.012(5) 0.023(6) -0.014(6)
C46 0.036(7) 0.031(7) 0.071(10) 0.002(6) 0.021(7) -0.008(5)
C47 0.027(6) 0.036(7) 0.066(9) 0.009(6) 0.004(6) -0.002(5)
C48 0.024(6) 0.031(6) 0.065(9) 0.011(6) 0.002(6) -0.004(5)
C49 0.032(6) 0.035(6) 0.028(6) 0.001(5) 0.001(5) 0.011(5)
C50 0.032(6) 0.052(8) 0.034(7) 0.019(6) -0.010(5) 0.004(6)
C51 0.026(6) 0.106(14) 0.027(7) 0.015(7) -0.005(5) 0.009(7)
C52 0.039(8) 0.121(16) 0.033(8) -0.006(9) -0.008(6) 0.046(10)
C53 0.082(12) 0.067(10) 0.042(8) -0.027(7) -0.023(8) 0.046(9)
C54 0.051(8) 0.043(7) 0.038(7) -0.007(6) -0.004(6) 0.024(6)
C55 0.024(5) 0.022(5) 0.035(6) 0.003(4) 0.005(4) 0.006(4)
C56 0.025(5) 0.032(6) 0.035(6) 0.004(5) 0.010(5) 0.005(5)
C57 0.037(6) 0.039(7) 0.029(6) 0.000(5) 0.004(5) 0.000(5)
C58 0.045(8) 0.032(7) 0.062(9) 0.004(6) 0.013(7) -0.007(6)
C59 0.030(6) 0.046(8) 0.061(9) -0.008(7) 0.016(6) -0.010(6)
C60 0.029(6) 0.030(6) 0.053(8) 0.005(5) 0.007(5) 0.000(5)
C61 0.011(5) 0.024(5) 0.038(6) 0.000(5) -0.004(4) -0.003(4)
C62 0.026(6) 0.037(6) 0.033(6) -0.001(5) -0.014(5) 0.004(5)
C63 0.016(5) 0.057(8) 0.053(8) 0.019(6) 0.014(5) 0.003(5)
C64 0.016(5) 0.051(8) 0.072(10) 0.014(7) 0.003(6) 0.007(5)
C65 0.017(5) 0.038(6) 0.044(7) 0.013(5) 0.004(5) 0.004(5)
C66 0.021(5) 0.023(5) 0.043(7) 0.003(5) 0.001(5) -0.002(4)
C67 0.016(5) 0.030(6) 0.025(5) 0.002(4) 0.005(4) -0.004(4)
C68 0.019(5) 0.032(6) 0.020(5) 0.002(4) -0.001(4) 0.001(4)
C69 0.019(5) 0.036(6) 0.028(6) -0.003(5) 0.005(4) -0.008(4)
C70 0.022(5) 0.043(7) 0.031(6) 0.010(5) 0.004(5) 0.001(5)
C71 0.021(5) 0.034(6) 0.052(8) 0.010(6) 0.008(5) 0.009(5)
C72 0.021(5) 0.031(6) 0.029(6) 0.007(5) 0.004(4) 0.006(4)
C73 0.023(5) 0.026(6) 0.039(6) 0.006(5) 0.010(5) -0.007(4)
C74 0.027(6) 0.038(6) 0.030(6) 0.000(5) 0.010(5) 0.008(5)
C75 0.026(6) 0.038(7) 0.076(10) 0.007(7) 0.001(6) 0.002(5)
C76 0.033(6) 0.033(6) 0.062(9) 0.003(6) 0.031(6) 0.004(5)
C77 0.038(7) 0.035(6) 0.045(7) -0.005(6) 0.022(6) 0.002(5)
C78 0.040(7) 0.025(6) 0.037(7) -0.002(5) 0.017(5) -0.002(5)
C79 0.024(5) 0.025(5) 0.035(6) 0.000(5) 0.005(5) 0.001(4)
C80 0.025(5) 0.029(6) 0.038(6) -0.003(5) 0.007(5) 0.002(4)
C81 0.026(6) 0.040(7) 0.031(6) -0.003(5) -0.003(5) 0.008(5)
C82 0.044(7) 0.033(6) 0.020(5) 0.000(5) 0.014(5) 0.008(5)
C83 0.032(6) 0.035(6) 0.026(6) -0.005(5) 0.013(5) 0.000(5)
C84 0.025(5) 0.033(6) 0.032(6) -0.003(5) 0.009(5) -0.002(5)
C85 0.016(5) 0.019(5) 0.034(6) 0.001(4) 0.010(4) 0.003(4)
C86 0.022(5) 0.021(5) 0.035(6) -0.002(4) -0.006(4) -0.001(4)
C87 0.020(5) 0.025(6) 0.068(9) -0.004(6) -0.014(5) -0.001(5)
C88 0.019(5) 0.024(6) 0.067(9) 0.007(6) 0.002(5) 0.005(4)
C89 0.037(6) 0.026(6) 0.030(6) 0.002(5) 0.013(5) 0.007(5)
C90 0.028(6) 0.026(6) 0.032(6) 0.005(5) 0.007(5) 0.002(4)
C91 0.021(5) 0.024(5) 0.017(5) 0.000(4) 0.003(4) 0.003(4)
C92 0.016(5) 0.046(7) 0.032(6) -0.015(5) 0.006(4) -0.005(5)
C93 0.024(6) 0.055(8) 0.026(6) -0.024(5) 0.003(4) 0.001(5)
C94 0.032(6) 0.029(6) 0.029(6) -0.009(5) -0.003(5) 0.002(5)
C95 0.018(5) 0.036(6) 0.035(6) -0.007(5) 0.001(4) -0.007(4)
C96 0.022(5) 0.028(6) 0.033(6) -0.003(5) 0.008(4) -0.001(4)
C97 0.019(5) 0.022(5) 0.031(6) 0.010(4) 0.004(4) 0.001(4)
C98 0.026(6) 0.048(7) 0.028(6) -0.004(5) 0.005(5) 0.005(5)
C99 0.026(6) 0.065(9) 0.041(7) 0.007(6) -0.001(5) 0.012(6)
C100 0.010(5) 0.045(7) 0.042(7) 0.005(5) 0.007(4) 0.006(5)
C101 0.021(6) 0.058(8) 0.035(7) -0.002(6) 0.013(5) 0.009(5)
C102 0.021(6) 0.053(8) 0.042(7) -0.014(6) -0.004(5) 0.007(5)
C103 0.016(5) 0.025(5) 0.041(6) -0.006(5) -0.004(4) 0.005(4)
C104 0.017(5) 0.028(6) 0.041(6) 0.001(5) 0.003(4) 0.003(4)
C105 0.023(5) 0.042(7) 0.033(6) -0.003(5) 0.002(5) 0.006(5)
C106 0.030(6) 0.037(7) 0.051(8) -0.011(6) -0.012(6) 0.009(5)
C107 0.032(7) 0.034(7) 0.073(10) -0.006(7) -0.003(6) -0.009(5)
C108 0.030(6) 0.035(7) 0.061(9) -0.002(6) 0.012(6) -0.005(5)
P7 0.0343(18) 0.056(2) 0.077(3) 0.015(2) 0.0051(18) 0.0135(17)
F1 0.088(8) 0.035(5) 0.182(13) 0.005(6) -0.030(8) 0.016(5)
F2 0.055(6) 0.097(8) 0.127(10) 0.023(7) 0.035(6) 0.020(5)
F3 0.056(6) 0.067(6) 0.103(8) -0.002(5) -0.019(5) 0.010(5)
F4 0.065(6) 0.063(6) 0.093(7) 0.005(5) -0.012(5) 0.003(5)
F5 0.066(6) 0.128(9) 0.070(6) 0.032(6) 0.025(5) 0.032(6)
F6 0.037(4) 0.107(8) 0.084(7) 0.046(6) 0.007(4) 0.013(5)
P8A 0.029(5) 0.043(5) 0.030(4) 0.004(3) 0.003(4) 0.006(4)
F7A 0.079(13) 0.071(13) 0.072(13) -0.038(11) -0.007(11) 0.006(10)
F8A 0.056(13) 0.12(2) 0.087(16) 0.008(14) 0.006(12) -0.038(14)
F9A 0.066(14) 0.102(17) 0.069(14) 0.024(12) -0.013(11) 0.038(12)
F10A 0.071(14) 0.16(2) 0.093(17) -0.078(18) 0.008(13) 0.024(15)
F11A 0.051(10) 0.035(9) 0.088(14) 0.003(9) 0.015(10) -0.008(7)
F12A 0.049(10) 0.087(14) 0.059(12) 0.026(10) -0.009(8) -0.006(10)
P8B 0.060(7) 0.043(5) 0.032(4) 0.012(3) 0.005(5) 0.008(5)
F7B 0.097(16) 0.088(15) 0.049(11) 0.023(10) 0.039(11) 0.019(12)
F8B 0.122(19) 0.058(12) 0.101(17) 0.019(11) 0.046(15) 0.033(12)
F9B 0.077(13) 0.071(12) 0.054(11) -0.024(9) 0.010(9) -0.010(10)
F10B 0.099(15) 0.054(11) 0.054(11) 0.009(8) 0.022(10) 0.016(10)
F11B 0.066(11) 0.037(9) 0.085(13) 0.011(9) 0.001(10) -0.006(8)
F12B 0.058(12) 0.119(18) 0.097(17) -0.019(15) -0.012(12) 0.011(12)
C1S 0.20(3) 0.075(16) 0.15(2) 0.007(16) 0.04(2) 0.083(19)
Cl1 0.55(3) 0.137(9) 0.289(18) -0.051(10) -0.159(19) 0.137(14)
Cl2 0.079(4) 0.140(5) 0.157(6) 0.069(5) 0.045(4) 0.052(4)
Cl3 0.066(3) 0.088(3) 0.080(3) 0.000(2) 0.012(2) 0.033(2)
C2SA 0.06(3) 0.07(3) 0.04(2) -0.007(17) 0.031(18) -0.02(2)
Cl4A 0.19(3) 0.32(3) 0.13(2) -0.17(2) 0.125(19) -0.21(3)
Cl5A 0.082(9) 0.032(5) 0.046(6) 0.005(4) 0.015(6) 0.009(5)
Cl6A 0.069(10) 0.082(11) 0.051(10) -0.016(8) 0.016(8) -0.038(8)
C2SB 0.06(2) 0.043(17) 0.14(4) -0.05(2) 0.04(2) -0.028(15)
Cl4B 0.072(6) 0.044(5) 0.094(8) -0.041(4) 0.054(5) -0.032(4)
Cl5B 0.072(8) 0.057(6) 0.076(8) -0.022(5) 0.040(6) -0.020(5)
Cl6B 0.063(7) 0.057(5) 0.052(7) -0.012(6) 0.022(6) -0.005(4)
C3S 0.062(10) 0.034(7) 0.095(13) -0.016(8) 0.026(9) -0.003(7)
Cl7 0.146(5) 0.070(3) 0.065(3) -0.024(2) 0.022(3) -0.007(3)
Cl8 0.053(2) 0.049(2) 0.103(3) -0.023(2) 0.020(2) 0.0064(17)
Cl9 0.044(2) 0.076(3) 0.135(5) 0.031(3) 0.009(2) 0.000(2)

loop_
_atom_type_symbol
_atom_type_description
_atom_type_scat_dispersion_real
_atom_type_scat_dispersion_imag
_atom_type_scat_source
C C 0.0033 0.0016 'International Tables Vol C Tables 4.2.6.8 and 6.1.1.4'
H H 0.0000 0.0000 'International Tables Vol C Tables 4.2.6.8 and 6.1.1.4'
N N 0.0061 0.0033 'International Tables Vol C Tables 4.2.6.8 and 6.1.1.4'
F F 0.0171 0.0103 'International Tables Vol C Tables 4.2.6.8 and 6.1.1.4'
P P 0.1023 0.0942 'International Tables Vol C Tables 4.2.6.8 and 6.1.1.4'
Cl Cl 0.1484 0.1585 'International Tables Vol C Tables 4.2.6.8 and 6.1.1.4'
Pt Pt -1.7033 8.3905 'International Tables Vol C Tables 4.2.6.8 and 6.1.1.4'
Au Au -2.0133 8.8022 'International Tables Vol C Tables 4.2.6.8 and 6.1.1.4'
Tl Tl -2.8358 9.6688 'International Tables Vol C Tables 4.2.6.8 and 6.1.1.4'
O O 0.0106 0.0060 'International Tables Vol C Tables 4.2.6.8 and 6.1.1.4'

loop_
_geom_angle_atom_site_label_1
_geom_angle_atom_site_label_2
_geom_angle_atom_site_label_3
_geom_angle
P1 Pt1 P5 122.86(9)
P1 Pt1 P3 118.76(9)
P5 Pt1 P3 115.41(9)
P1 Pt1 Tl1 96.93(6)
P5 Pt1 Tl1 94.73(6)
P3 Pt1 Tl1 95.49(6)
P6 Au1 P2 130.28(10)
P6 Au1 P4 112.93(10)
P2 Au1 P4 112.02(10)
P6 Au1 Tl1 98.09(7)
P2 Au1 Tl1 97.65(7)
P4 Au1 Tl1 95.56(7)
Pt1 Tl1 Au1 172.30(2)
C43 P1 C1 104.7(5)
C43 P1 C37 103.0(5)
C1 P1 C37 102.5(4)
C43 P1 Pt1 120.2(4)
C1 P1 Pt1 114.3(3)
C37 P1 Pt1 110.2(3)
C55 P2 C10 103.9(5)
C55 P2 C49 104.6(5)
C10 P2 C49 103.7(5)
C55 P2 Au1 119.8(4)
C10 P2 Au1 116.5(3)
C49 P2 Au1 106.6(4)
C61 P3 C67 102.3(5)
C61 P3 C13 103.8(5)
C67 P3 C13 101.7(5)
C61 P3 Pt1 108.8(3)
C67 P3 Pt1 123.3(3)
C13 P3 Pt1 114.8(3)
C73 P4 C79 103.2(5)
C73 P4 C22 104.5(5)
C79 P4 C22 102.5(5)
C73 P4 Au1 110.2(4)
C79 P4 Au1 121.7(4)
C22 P4 Au1 113.0(4)
C91 P5 C85 104.0(5)
C91 P5 C25 102.1(4)
C85 P5 C25 102.8(4)
C91 P5 Pt1 118.0(3)
C85 P5 Pt1 110.2(3)
C25 P5 Pt1 117.7(3)
C34 P6 C97 105.0(5)
C34 P6 C103 101.1(5)
C97 P6 C103 104.0(5)
C34 P6 Au1 112.3(3)
C97 P6 Au1 109.4(3)
C103 P6 Au1 123.3(4)
C1 N1 C5 117.7(9)
C10 N2 C6 118.2(9)
C13 N3 C17 118.0(9)
C22 N4 C18 118.6(9)
C25 N5 C29 118.1(9)
C34 N6 C30 118.4(8)
N1 C1 C2 123.2(10)
N1 C1 P1 114.3(7)
C2 C1 P1 122.4(8)
C3 C2 C1 118.4(10)
C2 C3 C4 120.6(10)
C3 C4 C11 123.5(10)
C3 C4 C5 116.1(10)
C11 C4 C5 120.4(10)
N1 C5 C4 123.9(9)
N1 C5 C6 117.5(9)
C4 C5 C6 118.5(9)
N2 C6 C7 122.0(10)
N2 C6 C5 119.3(9)
C7 C6 C5 118.7(9)
C8 C7 C6 118.2(10)
C8 C7 C12 121.9(10)
C6 C7 C12 120.0(10)
C9 C8 C7 118.2(10)
C8 C9 C10 120.2(11)
N2 C10 C9 123.0(10)
N2 C10 P2 115.8(7)
C9 C10 P2 121.1(8)
C12 C11 C4 121.6(10)
C11 C12 C7 120.6(9)
N3 C13 C14 124.5(10)
N3 C13 P3 115.1(7)
C14 C13 P3 120.4(8)
C15 C14 C13 118.0(10)
C14 C15 C16 119.6(10)
C15 C16 C17 118.2(10)
C15 C16 C23 121.3(10)
C17 C16 C23 120.5(10)
N3 C17 C16 121.6(10)
N3 C17 C18 119.4(9)
C16 C17 C18 118.9(10)
N4 C18 C19 121.8(9)
N4 C18 C17 120.4(9)
C19 C18 C17 117.8(10)
C20 C19 C18 118.5(10)
C20 C19 C24 120.4(10)
C18 C19 C24 121.1(10)
C21 C20 C19 119.3(10)
C20 C21 C22 118.8(10)
N4 C22 C21 122.9(10)
N4 C22 P4 115.8(8)
C21 C22 P4 121.3(8)
C24 C23 C16 120.9(10)
C23 C24 C19 120.7(10)
N5 C25 C26 122.8(9)
N5 C25 P5 116.8(7)
C26 C25 P5 120.4(7)
C27 C26 C25 119.2(9)
C26 C27 C28 119.1(9)
C29 C28 C27 117.9(9)
C29 C28 C35 121.8(9)
C27 C28 C35 120.4(9)
N5 C29 C28 122.9(9)
N5 C29 C30 119.4(9)
C28 C29 C30 117.7(9)
N6 C30 C31 122.2(9)
N6 C30 C29 119.0(9)
C31 C30 C29 118.8(10)
C30 C31 C32 118.2(10)
C30 C31 C36 121.3(10)
C32 C31 C36 120.5(10)
C33 C32 C31 119.4(10)
C32 C33 C34 118.0(9)
N6 C34 C33 123.8(9)
N6 C34 P6 114.0(7)
C33 C34 P6 122.2(7)
C36 C35 C28 120.5(10)
C35 C36 C31 119.9(9)
C42 C37 C38 118.6(10)
C42 C37 P1 122.8(8)
C38 C37 P1 118.5(8)
C39 C38 C37 120.8(10)
C40 C39 C38 119.9(11)
C39 C40 C41 120.1(11)
C42 C41 C40 120.2(11)
C41 C42 C37 120.4(11)
C48 C43 C44 118.5(10)
C48 C43 P1 124.6(9)
C44 C43 P1 116.9(8)
C45 C44 C43 120.7(12)
C46 C45 C44 120.3(12)
C45 C46 C47 119.1(11)
C48 C47 C46 120.0(12)
C43 C48 C47 121.4(13)
C54 C49 C50 118.0(11)
C54 C49 P2 124.0(10)
C50 C49 P2 117.8(9)
C51 C50 C49 120.2(13)
C52 C51 C50 120.2(14)
C53 C52 C51 120.5(13)
C52 C53 C54 121.1(15)
C53 C54 C49 119.8(15)
C56 C55 C60 118.6(10)
C56 C55 P2 120.0(8)
C60 C55 P2 121.3(9)
C57 C56 C55 121.5(10)
C56 C57 C58 119.3(12)
C59 C58 C57 120.6(12)
C58 C59 C60 119.9(12)
C59 C60 C55 120.1(12)
C62 C61 C66 117.4(10)
C62 C61 P3 124.7(8)
C66 C61 P3 117.9(8)
C61 C62 C63 123.4(11)
C64 C63 C62 117.7(11)
C65 C64 C63 120.8(11)
C64 C65 C66 119.0(11)
C65 C66 C61 121.6(10)
C68 C67 C72 119.4(10)
C68 C67 P3 118.9(8)
C72 C67 P3 121.8(8)
C67 C68 C69 120.6(10)
C70 C69 C68 121.1(11)
C71 C70 C69 118.5(11)
C70 C71 C72 121.1(11)
C67 C72 C71 119.4(11)
C74 C73 C78 116.7(10)
C74 C73 P4 120.0(9)
C78 C73 P4 123.2(9)
C73 C74 C75 121.8(12)
C76 C75 C74 121.2(13)
C75 C76 C77 119.0(11)
C76 C77 C78 120.9(11)
C77 C78 C73 120.3(12)
C80 C79 C84 118.3(10)
C80 C79 P4 121.9(8)
C84 C79 P4 119.7(8)
C81 C80 C79 121.1(10)
C80 C81 C82 121.0(10)
C81 C82 C83 118.5(10)
C84 C83 C82 121.1(10)
C83 C84 C79 120.0(11)
C90 C85 C86 119.2(9)
C90 C85 P5 117.9(8)
C86 C85 P5 122.9(8)
C87 C86 C85 119.2(10)
C86 C87 C88 121.2(11)
C89 C88 C87 119.1(10)
C90 C89 C88 119.6(11)
C85 C90 C89 121.6(11)
C96 C91 C92 117.9(9)
C96 C91 P5 120.9(8)
C92 C91 P5 120.8(8)
C93 C92 C91 120.8(10)
C92 C93 C94 121.0(10)
C95 C94 C93 119.1(10)
C94 C95 C96 121.0(10)
C91 C96 C95 120.1(10)
C98 C97 C102 118.7(10)
C98 C97 P6 123.5(9)
C102 C97 P6 117.6(8)
C97 C98 C99 120.7(11)
C100 C99 C98 120.5(12)
C99 C100 C101 119.6(10)
C102 C101 C100 119.7(11)
C101 C102 C97 120.8(11)
C104 C103 C108 118.8(11)
C104 C103 P6 120.8(8)
C108 C103 P6 120.4(9)
C105 C104 C103 119.1(10)
C106 C105 C104 120.1(11)
C107 C106 C105 120.8(12)
C108 C107 C106 120.3(12)
C107 C108 C103 120.8(12)
F4 P7 F5 90.6(6)
F4 P7 F2 89.9(6)
F5 P7 F2 179.4(6)
F4 P7 F6 90.5(6)
F5 P7 F6 90.7(5)
F2 P7 F6 88.9(6)
F4 P7 F3 89.1(5)
F5 P7 F3 89.4(6)
F2 P7 F3 90.9(6)
F6 P7 F3 179.6(7)
F4 P7 F1 176.7(7)
F5 P7 F1 86.6(7)
F2 P7 F1 92.9(7)
F6 P7 F1 91.3(6)
F3 P7 F1 89.1(6)
F10A P8A F12A 90.4(11)
F10A P8A F8A 89.5(12)
F12A P8A F8A 90.4(11)
F10A P8A F11A 90.6(11)
F12A P8A F11A 89.0(9)
F8A P8A F11A 179.3(13)
F10A P8A F9A 89.7(12)
F12A P8A F9A 179.7(13)
F8A P8A F9A 90.0(11)
F11A P8A F9A 90.7(10)
F10A P8A F7A 178.3(14)
F12A P8A F7A 90.8(11)
F8A P8A F7A 91.7(11)
F11A P8A F7A 88.2(9)
F9A P8A F7A 89.1(10)
F10B P8B F8B 90.3(10)
F10B P8B F12B 90.0(11)
F8B P8B F12B 89.0(12)
F10B P8B F7B 176.7(12)
F8B P8B F7B 91.1(11)
F12B P8B F7B 92.9(12)
F10B P8B F9B 86.7(10)
F8B P8B F9B 92.1(11)
F12B P8B F9B 176.5(11)
F7B P8B F9B 90.3(10)
F10B P8B F11B 90.0(10)
F8B P8B F11B 178.0(13)
F12B P8B F11B 88.9(10)
F7B P8B F11B 88.6(10)
F9B P8B F11B 89.9(9)
Cl2 C1S Cl3 113.0(11)
Cl2 C1S Cl1 108.5(11)
Cl3 C1S Cl1 111.3(11)
Cl5A C2SA Cl6A 110.5(15)
Cl5A C2SA Cl4A 108.2(17)
Cl6A C2SA Cl4A 110.0(14)
Cl5B C2SB Cl6B 113.0(13)
Cl5B C2SB Cl4B 111.0(14)
Cl6B C2SB Cl4B 110.0(12)
Cl8 C3S Cl9 110.3(8)
Cl8 C3S Cl7 112.5(8)
Cl9 C3S Cl7 109.2(7)

loop_
_geom_bond_atom_site_label_1
_geom_bond_atom_site_label_2
_geom_bond_distance
Pt1 P1 2.302(3)
Pt1 P5 2.305(3)
Pt1 P3 2.310(3)
Pt1 Tl1 2.7712(6)
Au1 P6 2.322(3)
Au1 P2 2.327(3)
Au1 P4 2.367(3)
Au1 Tl1 2.9000(6)
P1 C43 1.826(11)
P1 C1 1.844(10)
P1 C37 1.845(10)
P2 C55 1.820(11)
P2 C10 1.824(11)
P2 C49 1.832(11)
P3 C61 1.834(10)
P3 C67 1.834(11)
P3 C13 1.851(11)
P4 C73 1.816(11)
P4 C79 1.821(11)
P4 C22 1.847(11)
P5 C91 1.828(10)
P5 C85 1.837(10)
P5 C25 1.847(10)
P6 C34 1.827(10)
P6 C97 1.829(10)
P6 C103 1.838(11)
N1 C1 1.326(13)
N1 C5 1.345(13)
N2 C10 1.327(13)
N2 C6 1.360(13)
N3 C13 1.314(13)
N3 C17 1.364(14)
N4 C22 1.339(13)
N4 C18 1.348(13)
N5 C25 1.325(12)
N5 C29 1.352(13)
N6 C34 1.315(12)
N6 C30 1.350(13)
C1 C2 1.409(15)
C2 C3 1.374(15)
C3 C4 1.395(16)
C4 C11 1.414(15)
C4 C5 1.419(14)
C5 C6 1.460(14)
C6 C7 1.421(14)
C7 C8 1.415(16)
C7 C12 1.436(15)
C8 C9 1.366(17)
C9 C10 1.402(15)
C11 C12 1.350(16)
C13 C14 1.416(14)
C14 C15 1.369(15)
C15 C16 1.408(16)
C16 C17 1.424(15)
C16 C23 1.432(15)
C17 C18 1.453(15)
C18 C19 1.414(15)
C19 C20 1.409(15)
C19 C24 1.445(16)
C20 C21 1.366(16)
C21 C22 1.411(15)
C23 C24 1.329(16)
C25 C26 1.413(14)
C26 C27 1.365(14)
C27 C28 1.406(14)
C28 C29 1.403(14)
C28 C35 1.439(14)
C29 C30 1.470(14)
C30 C31 1.406(14)
C31 C32 1.410(15)
C31 C36 1.442(15)
C32 C33 1.366(16)
C33 C34 1.418(14)
C35 C36 1.353(15)
C37 C42 1.388(15)
C37 C38 1.400(14)
C38 C39 1.381(15)
C39 C40 1.375(17)
C40 C41 1.388(18)
C41 C42 1.383(16)
C43 C48 1.368(16)
C43 C44 1.397(16)
C44 C45 1.387(16)
C45 C46 1.378(19)
C46 C47 1.394(19)
C47 C48 1.386(17)
C49 C54 1.386(17)
C49 C50 1.389(17)
C50 C51 1.387(18)
C51 C52 1.35(2)
C52 C53 1.34(3)
C53 C54 1.384(19)
C55 C56 1.397(15)
C55 C60 1.409(15)
C56 C57 1.372(16)
C57 C58 1.397(17)
C58 C59 1.386(19)
C59 C60 1.389(17)
C61 C62 1.347(16)
C61 C66 1.396(15)
C62 C63 1.400(15)
C63 C64 1.394(18)
C64 C65 1.370(17)
C65 C66 1.394(15)
C67 C68 1.384(15)
C67 C72 1.392(15)
C68 C69 1.388(15)
C69 C70 1.388(16)
C70 C71 1.382(17)
C71 C72 1.412(16)
C73 C74 1.382(16)
C73 C78 1.425(16)
C74 C75 1.386(16)
C75 C76 1.358(19)
C76 C77 1.385(19)
C77 C78 1.387(16)
C79 C80 1.394(15)
C79 C84 1.406(15)
C80 C81 1.376(16)
C81 C82 1.387(16)
C82 C83 1.391(16)
C83 C84 1.391(16)
C85 C90 1.380(15)
C85 C86 1.394(15)
C86 C87 1.388(15)
C87 C88 1.394(18)
C88 C89 1.387(17)
C89 C90 1.383(15)
C91 C96 1.396(14)
C91 C92 1.402(14)
C92 C93 1.370(16)
C93 C94 1.389(16)
C94 C95 1.359(15)
C95 C96 1.403(15)
C97 C98 1.370(15)
C97 C102 1.399(16)
C98 C99 1.405(16)
C99 C100 1.364(18)
C100 C101 1.400(17)
C101 C102 1.385(15)
C103 C104 1.387(16)
C103 C108 1.399(16)
C104 C105 1.387(16)
C105 C106 1.371(17)
C106 C107 1.352(19)
C107 C108 1.351(19)
P7 F4 1.566(9)
P7 F5 1.587(9)
P7 F2 1.589(10)
P7 F6 1.594(9)
P7 F3 1.597(9)
P7 F1 1.598(9)
P8A F10A 1.572(14)
P8A F12A 1.580(13)
P8A F8A 1.581(13)
P8A F11A 1.582(13)
P8A F9A 1.585(14)
P8A F7A 1.588(14)
P8B F10B 1.573(14)
P8B F8B 1.578(13)
P8B F12B 1.584(14)
P8B F7B 1.584(13)
P8B F9B 1.589(14)
P8B F11B 1.589(13)
C1S Cl2 1.713(17)
C1S Cl3 1.725(15)
C1S Cl1 1.827(18)
C2SA Cl5A 1.722(19)
C2SA Cl6A 1.741(17)
C2SA Cl4A 1.789(19)
C2SB Cl5B 1.715(18)
C2SB Cl6B 1.740(17)
C2SB Cl4B 1.785(18)
C3S Cl8 1.728(13)
C3S Cl9 1.739(14)
C3S Cl7 1.771(14)

loop_
_geom_torsion_atom_site_label_1
_geom_torsion_atom_site_label_2
_geom_torsion_atom_site_label_3
_geom_torsion_atom_site_label_4
_geom_torsion
P1 Pt1 Tl1 Au1 -25.88(19)
P5 Pt1 Tl1 Au1 -149.83(19)
P3 Pt1 Tl1 Au1 94.03(19)
P6 Au1 Tl1 Pt1 57.14(19)
P2 Au1 Tl1 Pt1 -75.55(19)
P4 Au1 Tl1 Pt1 171.30(19)
P5 Pt1 P1 C43 38.1(4)
P3 Pt1 P1 C43 -162.3(4)
Tl1 Pt1 P1 C43 -62.1(4)
P5 Pt1 P1 C1 163.9(3)
P3 Pt1 P1 C1 -36.5(4)
Tl1 Pt1 P1 C1 63.7(3)
P5 Pt1 P1 C37 -81.3(4)
P3 Pt1 P1 C37 78.3(4)
Tl1 Pt1 P1 C37 178.5(3)
P6 Au1 P2 C55 -179.0(4)
P4 Au1 P2 C55 27.7(4)
Tl1 Au1 P2 C55 -71.5(4)
P6 Au1 P2 C10 -52.4(4)
P4 Au1 P2 C10 154.3(4)
Tl1 Au1 P2 C10 55.1(4)
P6 Au1 P2 C49 62.7(4)
P4 Au1 P2 C49 -90.6(4)
Tl1 Au1 P2 C49 170.2(4)
P1 Pt1 P3 C61 -87.3(4)
P5 Pt1 P3 C61 73.8(4)
Tl1 Pt1 P3 C61 171.7(4)
P1 Pt1 P3 C67 32.2(4)
P5 Pt1 P3 C67 -166.7(4)
Tl1 Pt1 P3 C67 -68.8(4)
P1 Pt1 P3 C13 156.9(4)
P5 Pt1 P3 C13 -42.0(4)
Tl1 Pt1 P3 C13 55.9(4)
P6 Au1 P4 C73 -85.5(4)
P2 Au1 P4 C73 72.7(4)
Tl1 Au1 P4 C73 173.2(4)
P6 Au1 P4 C79 35.4(4)
P2 Au1 P4 C79 -166.4(4)
Tl1 Au1 P4 C79 -65.8(4)
P6 Au1 P4 C22 158.0(4)
P2 Au1 P4 C22 -43.8(4)
Tl1 Au1 P4 C22 56.8(4)
P1 Pt1 P5 C91 -171.1(4)
P3 Pt1 P5 C91 28.7(4)
Tl1 Pt1 P5 C91 -69.7(4)
P1 Pt1 P5 C85 69.7(4)
P3 Pt1 P5 C85 -90.6(4)
Tl1 Pt1 P5 C85 171.1(3)
P1 Pt1 P5 C25 -47.8(4)
P3 Pt1 P5 C25 152.0(3)
Tl1 Pt1 P5 C25 53.6(4)
P2 Au1 P6 C34 170.2(3)
P4 Au1 P6 C34 -36.6(4)
Tl1 Au1 P6 C34 62.9(3)
P2 Au1 P6 C97 -73.6(4)
P4 Au1 P6 C97 79.6(4)
Tl1 Au1 P6 C97 179.1(4)
P2 Au1 P6 C103 49.0(4)
P4 Au1 P6 C103 -157.9(4)
Tl1 Au1 P6 C103 -58.3(4)
C5 N1 C1 C2 -2.2(14)
C5 N1 C1 P1 173.4(7)
C43 P1 C1 N1 99.4(8)
C37 P1 C1 N1 -153.4(7)
Pt1 P1 C1 N1 -34.1(8)
C43 P1 C1 C2 -85.0(9)
C37 P1 C1 C2 22.2(10)
Pt1 P1 C1 C2 141.5(8)
N1 C1 C2 C3 2.5(16)
P1 C1 C2 C3 -172.7(8)
C1 C2 C3 C4 0.1(16)
C2 C3 C4 C11 176.7(10)
C2 C3 C4 C5 -2.6(15)
C1 N1 C5 C4 -0.7(14)
C1 N1 C5 C6 -178.6(8)
C3 C4 C5 N1 3.1(15)
C11 C4 C5 N1 -176.3(9)
C3 C4 C5 C6 -179.1(9)
C11 C4 C5 C6 1.6(14)
C10 N2 C6 C7 -1.4(14)
C10 N2 C6 C5 -179.1(9)
N1 C5 C6 N2 -9.3(13)
C4 C5 C6 N2 172.7(9)
N1 C5 C6 C7 172.9(9)
C4 C5 C6 C7 -5.1(14)
N2 C6 C7 C8 5.0(15)
C5 C6 C7 C8 -177.2(9)
N2 C6 C7 C12 -173.1(9)
C5 C6 C7 C12 4.7(14)
C6 C7 C8 C9 -3.5(15)
C12 C7 C8 C9 174.6(10)
C7 C8 C9 C10 -1.3(17)
C6 N2 C10 C9 -3.8(15)
C6 N2 C10 P2 171.7(7)
C8 C9 C10 N2 5.2(17)
C8 C9 C10 P2 -170.0(9)
C55 P2 C10 N2 112.5(8)
C49 P2 C10 N2 -138.4(8)
Au1 P2 C10 N2 -21.7(9)
C55 P2 C10 C9 -72.0(10)
C49 P2 C10 C9 37.2(10)
Au1 P2 C10 C9 153.9(8)
C3 C4 C11 C12 -176.6(10)
C5 C4 C11 C12 2.7(16)
C4 C11 C12 C7 -3.2(16)
C8 C7 C12 C11 -178.6(10)
C6 C7 C12 C11 -0.6(15)
C17 N3 C13 C14 -2.2(16)
C17 N3 C13 P3 179.5(7)
C61 P3 C13 N3 -156.0(8)
C67 P3 C13 N3 98.1(8)
Pt1 P3 C13 N3 -37.4(9)
C61 P3 C13 C14 25.7(10)
C67 P3 C13 C14 -80.3(9)
Pt1 P3 C13 C14 144.3(8)
N3 C13 C14 C15 1.9(17)
P3 C13 C14 C15 -179.9(9)
C13 C14 C15 C16 0.1(17)
C14 C15 C16 C17 -1.5(17)
C14 C15 C16 C23 178.1(11)
C13 N3 C17 C16 0.6(15)
C13 N3 C17 C18 -178.9(9)
C15 C16 C17 N3 1.2(16)
C23 C16 C17 N3 -178.4(10)
C15 C16 C17 C18 -179.3(10)
C23 C16 C17 C18 1.1(16)
C22 N4 C18 C19 0.1(15)
C22 N4 C18 C17 -179.9(10)
N3 C17 C18 N4 -3.6(15)
C16 C17 C18 N4 176.9(10)
N3 C17 C18 C19 176.5(9)
C16 C17 C18 C19 -3.0(15)
N4 C18 C19 C20 2.4(16)
C17 C18 C19 C20 -177.7(10)
N4 C18 C19 C24 -177.0(10)
C17 C18 C19 C24 2.9(15)
C18 C19 C20 C21 -2.6(17)
C24 C19 C20 C21 176.8(11)
C19 C20 C21 C22 0.4(17)
C18 N4 C22 C21 -2.4(16)
C18 N4 C22 P4 176.5(8)
C20 C21 C22 N4 2.2(18)
C20 C21 C22 P4 -176.6(9)
C73 P4 C22 N4 -152.1(8)
C79 P4 C22 N4 100.5(9)
Au1 P4 C22 N4 -32.3(9)
C73 P4 C22 C21 26.8(11)
C79 P4 C22 C21 -80.7(10)
Au1 P4 C22 C21 146.6(8)
C15 C16 C23 C24 -178.5(12)
C17 C16 C23 C24 1.1(18)
C16 C23 C24 C19 -1.2(19)
C20 C19 C24 C23 179.8(11)
C18 C19 C24 C23 -0.9(18)
C29 N5 C25 C26 -4.3(14)
C29 N5 C25 P5 174.4(7)
C91 P5 C25 N5 101.8(8)
C85 P5 C25 N5 -150.6(7)
Pt1 P5 C25 N5 -29.2(8)
C91 P5 C25 C26 -79.5(8)
C85 P5 C25 C26 28.1(9)
Pt1 P5 C25 C26 149.5(7)
N5 C25 C26 C27 3.3(15)
P5 C25 C26 C27 -175.4(8)
C25 C26 C27 C28 0.7(15)
C26 C27 C28 C29 -3.4(15)
C26 C27 C28 C35 176.8(10)
C25 N5 C29 C28 1.3(14)
C25 N5 C29 C30 -177.8(9)
C27 C28 C29 N5 2.5(14)
C35 C28 C29 N5 -177.7(9)
C27 C28 C29 C30 -178.4(9)
C35 C28 C29 C30 1.4(14)
C34 N6 C30 C31 1.1(14)
C34 N6 C30 C29 -178.0(9)
N5 C29 C30 N6 -3.4(14)
C28 C29 C30 N6 177.4(9)
N5 C29 C30 C31 177.4(9)
C28 C29 C30 C31 -1.7(14)
N6 C30 C31 C32 -0.8(16)
C29 C30 C31 C32 178.3(10)
N6 C30 C31 C36 -178.6(10)
C29 C30 C31 C36 0.5(15)
C30 C31 C32 C33 0.1(17)
C36 C31 C32 C33 177.9(11)
C31 C32 C33 C34 0.3(17)
C30 N6 C34 C33 -0.7(14)
C30 N6 C34 P6 -177.7(7)
C32 C33 C34 N6 0.0(16)
C32 C33 C34 P6 176.8(9)
C97 P6 C34 N6 -162.5(7)
C103 P6 C34 N6 89.5(8)
Au1 P6 C34 N6 -43.7(8)
C97 P6 C34 C33 20.5(10)
C103 P6 C34 C33 -87.5(9)
Au1 P6 C34 C33 139.3(8)
C29 C28 C35 C36 0.2(16)
C27 C28 C35 C36 180.0(10)
C28 C35 C36 C31 -1.5(16)
C30 C31 C36 C35 1.1(16)
C32 C31 C36 C35 -176.6(11)
C43 P1 C37 C42 17.6(10)
C1 P1 C37 C42 -90.9(10)
Pt1 P1 C37 C42 147.0(8)
C43 P1 C37 C38 -161.5(8)
C1 P1 C37 C38 90.0(9)
Pt1 P1 C37 C38 -32.1(9)
C42 C37 C38 C39 -0.3(15)
P1 C37 C38 C39 178.9(8)
C37 C38 C39 C40 0.1(16)
C38 C39 C40 C41 0.3(18)
C39 C40 C41 C42 -0.5(19)
C40 C41 C42 C37 0.3(19)
C38 C37 C42 C41 0.1(17)
P1 C37 C42 C41 -179.0(9)
C1 P1 C43 C48 11.0(11)
C37 P1 C43 C48 -95.9(10)
Pt1 P1 C43 C48 141.2(9)
C1 P1 C43 C44 -171.4(8)
C37 P1 C43 C44 81.8(9)
Pt1 P1 C43 C44 -41.2(10)
C48 C43 C44 C45 -1.7(17)
P1 C43 C44 C45 -179.5(9)
C43 C44 C45 C46 2.0(18)
C44 C45 C46 C47 -1.3(19)
C45 C46 C47 C48 0(2)
C44 C43 C48 C47 0.8(18)
P1 C43 C48 C47 178.4(10)
C46 C47 C48 C43 0(2)
C55 P2 C49 C54 8.0(12)
C10 P2 C49 C54 -100.6(11)
Au1 P2 C49 C54 135.9(10)
C55 P2 C49 C50 -167.2(9)
C10 P2 C49 C50 84.2(10)
Au1 P2 C49 C50 -39.3(10)
C54 C49 C50 C51 -3.1(18)
P2 C49 C50 C51 172.4(9)
C49 C50 C51 C52 -1(2)
C50 C51 C52 C53 4(2)
C51 C52 C53 C54 -2(2)
C52 C53 C54 C49 -2(2)
C50 C49 C54 C53 4.5(19)
P2 C49 C54 C53 -170.7(10)
C10 P2 C55 C56 167.5(9)
C49 P2 C55 C56 59.1(10)
Au1 P2 C55 C56 -60.2(10)
C10 P2 C55 C60 -16.7(10)
C49 P2 C55 C60 -125.2(10)
Au1 P2 C55 C60 115.5(9)
C60 C55 C56 C57 4.0(17)
P2 C55 C56 C57 179.8(9)
C55 C56 C57 C58 -3.9(18)
C56 C57 C58 C59 2(2)
C57 C58 C59 C60 1(2)
C58 C59 C60 C55 0(2)
C56 C55 C60 C59 -1.8(17)
P2 C55 C60 C59 -177.6(10)
C67 P3 C61 C62 17.9(11)
C13 P3 C61 C62 -87.6(10)
Pt1 P3 C61 C62 149.7(9)
C67 P3 C61 C66 -162.7(8)
C13 P3 C61 C66 91.8(9)
Pt1 P3 C61 C66 -30.9(9)
C66 C61 C62 C63 0.2(18)
P3 C61 C62 C63 179.6(10)
C61 C62 C63 C64 0(2)
C62 C63 C64 C65 1(2)
C63 C64 C65 C66 -1(2)
C64 C65 C66 C61 0.6(18)
C62 C61 C66 C65 -0.3(17)
P3 C61 C66 C65 -179.7(9)
C61 P3 C67 C68 63.6(9)
C13 P3 C67 C68 170.7(8)
Pt1 P3 C67 C68 -58.9(9)
C61 P3 C67 C72 -116.2(9)
C13 P3 C67 C72 -9.1(9)
Pt1 P3 C67 C72 121.3(8)
C72 C67 C68 C69 0.5(15)
P3 C67 C68 C69 -179.3(8)
C67 C68 C69 C70 -0.4(15)
C68 C69 C70 C71 -0.9(16)
C69 C70 C71 C72 2.1(16)
C68 C67 C72 C71 0.7(15)
P3 C67 C72 C71 -179.5(8)
C70 C71 C72 C67 -2.0(16)
C79 P4 C73 C74 -145.2(9)
C22 P4 C73 C74 107.8(9)
Au1 P4 C73 C74 -13.8(10)
C79 P4 C73 C78 33.4(10)
C22 P4 C73 C78 -73.5(10)
Au1 P4 C73 C78 164.9(8)
C78 C73 C74 C75 2.2(17)
P4 C73 C74 C75 -179.0(9)
C73 C74 C75 C76 -1.5(19)
C74 C75 C76 C77 1.1(19)
C75 C76 C77 C78 -1.6(19)
C76 C77 C78 C73 2.5(18)
C74 C73 C78 C77 -2.7(16)
P4 C73 C78 C77 178.5(9)
C73 P4 C79 C80 -131.2(9)
C22 P4 C79 C80 -22.8(10)
Au1 P4 C79 C80 104.6(9)
C73 P4 C79 C84 52.4(10)
C22 P4 C79 C84 160.8(9)
Au1 P4 C79 C84 -71.8(10)
C84 C79 C80 C81 1.2(16)
P4 C79 C80 C81 -175.3(9)
C79 C80 C81 C82 -2.6(17)
C80 C81 C82 C83 2.1(17)
C81 C82 C83 C84 -0.4(16)
C82 C83 C84 C79 -1.0(16)
C80 C79 C84 C83 0.6(16)
P4 C79 C84 C83 177.2(8)
C91 P5 C85 C90 -153.2(8)
C25 P5 C85 C90 100.5(8)
Pt1 P5 C85 C90 -25.8(9)
C91 P5 C85 C86 25.8(10)
C25 P5 C85 C86 -80.4(9)
Pt1 P5 C85 C86 153.3(8)
C90 C85 C86 C87 -0.2(16)
P5 C85 C86 C87 -179.2(8)
C85 C86 C87 C88 2.6(17)
C86 C87 C88 C89 -2.9(18)
C87 C88 C89 C90 0.8(17)
C86 C85 C90 C89 -1.9(16)
P5 C85 C90 C89 177.2(8)
C88 C89 C90 C85 1.6(17)
C85 P5 C91 C96 53.3(9)
C25 P5 C91 C96 160.0(9)
Pt1 P5 C91 C96 -69.2(9)
C85 P5 C91 C92 -133.9(9)
C25 P5 C91 C92 -27.2(10)
Pt1 P5 C91 C92 103.6(9)
C96 C91 C92 C93 2.6(17)
P5 C91 C92 C93 -170.4(9)
C91 C92 C93 C94 -2.9(19)
C92 C93 C94 C95 0.4(18)
C93 C94 C95 C96 2.3(18)
C92 C91 C96 C95 0.1(16)
P5 C91 C96 C95 173.1(8)
C94 C95 C96 C91 -2.5(17)
C34 P6 C97 C98 -117.0(10)
C103 P6 C97 C98 -11.1(11)
Au1 P6 C97 C98 122.3(9)
C34 P6 C97 C102 67.6(10)
C103 P6 C97 C102 173.4(9)
Au1 P6 C97 C102 -53.1(9)
C102 C97 C98 C99 0.7(18)
P6 C97 C98 C99 -174.7(10)
C97 C98 C99 C100 0(2)
C98 C99 C100 C101 -1(2)
C99 C100 C101 C102 0.8(19)
C100 C101 C102 C97 0(2)
C98 C97 C102 C101 -0.6(18)
P6 C97 C102 C101 175.1(10)
C34 P6 C103 C104 -129.8(9)
C97 P6 C103 C104 121.4(9)
Au1 P6 C103 C104 -3.6(10)
C34 P6 C103 C108 50.5(10)
C97 P6 C103 C108 -58.3(10)
Au1 P6 C103 C108 176.7(8)
C108 C103 C104 C105 0.6(16)
P6 C103 C104 C105 -179.1(8)
C103 C104 C105 C106 0.4(16)
C104 C105 C106 C107 -1.1(18)
C105 C106 C107 C108 1(2)
C106 C107 C108 C103 0(2)
C104 C103 C108 C107 -1.0(18)
P6 C103 C108 C107 178.8(10)
